data_2018659
loop_
_publ_author_name
'Al-Ktaifani, Mahmoud'
'Rukiah, Mwaffak'

_publ_section_title
;
 1,1'-Methylenedipyridinium tetrachloridocuprate(II) and
 bis[tetrachloridoaurate(III)] hybrid salts by X-ray powder diffraction
;
_journal_coeditor_code SK3441
_journal_issue 9
_journal_name_full 'Acta Crystallographica Section C'
_journal_page_first m246
_journal_page_last m250
_journal_paper_doi 10.1107/S0108270112031885
_journal_volume 68
_journal_year 2012
_chemical_formula_iupac '(C11 H12 N2) [Cu Cl4]'
_chemical_formula_moiety 'C11 H12 N2 2+ ,Cu Cl4 2-'
_chemical_formula_sum 'C11 H12 Cl4 Cu N2'
_chemical_formula_weight 377.59
_chemical_name_systematic
;
1,1'-Methylenedipyridinium tetrachloridocuprate(II)
;
_space_group_IT_number 15
_symmetry_cell_setting monoclinic
_symmetry_space_group_name_Hall '-C 2yc'
_symmetry_space_group_name_H-M 'C 1 2/c 1'
_cell_angle_alpha 90.0
_cell_angle_beta 102.4903(8)
_cell_angle_gamma 90.0
_cell_formula_units_Z 4
_cell_length_a 9.90009(11)
_cell_length_b 9.94558(11)
_cell_length_c 15.0359(2)
_cell_measurement_temperature 298
_cell_volume 1445.43(3)
_computing_cell_refinement 'GSAS (Larson & Von Dreele, 2004)'
_computing_data_collection 'WinXPOW (Stoe & Cie, 1999)'
_computing_data_reduction 'WinXPOW (Stoe & Cie, 1999)'
_computing_molecular_graphics 'ORTEP-3 (Farrugia, 1997)'
_computing_publication_material 'publCIF (Westrip, 2010)'
_computing_structure_refinement 'GSAS (Larson & Von Dreele, 2004)'
_computing_structure_solution 'EXPO2009 (Altomare <i>et al.</i>, 2009)'
_diffrn_ambient_temperature 298
_diffrn_measurement_device_type 'Stoe Stadi-P Transmission'
_diffrn_radiation_monochromator 'curved Ge(111)'
_diffrn_radiation_type 'Cu K\a~1~'
_diffrn_radiation_wavelength 1.5406
_exptl_absorpt_coefficient_mu 8.793
_exptl_absorpt_correction_T_max 0.22954
_exptl_absorpt_correction_T_min 0.12500
_exptl_absorpt_correction_type cylinder
_exptl_absorpt_process_details '(GSAS; Larson & Von Dreele, 2004)'
_exptl_crystal_density_diffrn 1.735
_exptl_crystal_F_000 756
_pd_calc_method 'Rietveld Refinement'
_pd_char_colour Yellow
_pd_char_particle_morphology 'Fine powder'
_pd_instr_dist_mono/spec 130
_pd_instr_dist_spec/detc 173
_pd_instr_dist_src/mono 260
_pd_instr_location
;
Chemistry Department
Atomic Energy Commission
Damascus
POBox 6091
Syrian Arab Republic
;
_pd_meas_2theta_range_inc 0.02
_pd_meas_2theta_range_max 89.98
_pd_meas_2theta_range_min 8.0
_pd_meas_number_of_points 4100
_pd_meas_scan_method step
_pd_phase_name C11H12N2.CuCl4
_pd_proc_2theta_range_inc 0.02
_pd_proc_2theta_range_max 89.98533
_pd_proc_2theta_range_min 8.00533
_pd_proc_info_datetime 2012-03-11T13:51:18
_pd_proc_ls_background_function
;   GSAS Background function number 1 with 20 terms.
 Shifted Chebyshev function of 1st kind
      1:    860.116     2:   -781.679     3:    388.997     4:   -133.128
      5:    39.2963     6:    19.0075     7:   -14.0294     8:   -20.4168
      9:    15.3452    10:    2.09773    11:   -7.87826    12:    7.40464
     13:   -4.29641    14:   -3.88420    15:    2.15214    16:   -1.57637
     17:   -2.29974    18:   0.428549    19:  -0.344594    20:    1.25930
;
_pd_proc_ls_peak_cutoff 0.00100
_pd_proc_ls_profile_function
;
CW Profile function number 4 with  21 terms
Pseudovoigt profile coefficients as parameterized in
(Thompson <i>et al.</i>, 1987.
Asymmetry correction of Finger <i>et al.</i>(Finger <i>et al.</i>,
1994).
Microstrain broadening by Stephens(Stephens, 1999).
Peak tails are ignored  where the intensity is below 0.0010 times the peak
 Aniso. broadening axis   0.0   0.0   1.0
;
_pd_proc_ls_prof_R_factor 0.0359
_pd_proc_ls_prof_wR_expected 0.0276
_pd_proc_ls_prof_wR_factor 0.0503
_pd_proc_number_of_points 4100
_pd_spec_mounting
;
   powder loaded between two Mylar foils
;
_pd_spec_mount_mode transmission
_pd_spec_shape flat_sheet
_pd_spec_size_axial 8
_pd_spec_size_equat 8
_refine_diff_density_max 0.417
_refine_diff_density_min -0.240
_refine_ls_goodness_of_fit_all 1.87
_refine_ls_hydrogen_treatment noref
_refine_ls_matrix_type full
_refine_ls_number_parameters 204
_refine_ls_number_restraints 24
_refine_ls_shift/su_max 0.01
_refine_ls_shift/su_mean 0.00
_reflns_number_total 593
_cod_data_source_file sk3441.cif
_cod_data_source_block I
_cod_original_cell_volume 1445.43(4)
_cod_original_sg_symbol_H-M 'C 2/c'
_cod_database_code 2018659

loop_
_symmetry_equiv_pos_site_id
_symmetry_equiv_pos_as_xyz
1 +x,+y,+z
2 -x,+y,-z+1/2
-1 -x,-y,-z
-2 +x,-y,+z+1/2
101 +x+1/2,+y+1/2,+z
102 -x+1/2,+y+1/2,-z+1/2
-101 -x+1/2,-y+1/2,-z
-102 +x+1/2,-y+1/2,+z+1/2

loop_
_atom_site_aniso_label
_atom_site_aniso_U_11
_atom_site_aniso_U_22
_atom_site_aniso_U_33
_atom_site_aniso_U_12
_atom_site_aniso_U_13
_atom_site_aniso_U_23
Cu1 0.035(3) 0.023(3) 0.050(4) 0.0 -0.000(3) 0.0
Cl1 0.030(4) 0.036(4) 0.044(5) -0.013(2) -0.001(3) 0.009(3)
Cl2 0.057(4) 0.041(3) 0.048(5) -0.004(3) -0.008(4) 0.010(3)

loop_
_atom_site_type_symbol
_atom_site_label
_atom_site_fract_x
_atom_site_fract_y
_atom_site_fract_z
_atom_site_U_iso_or_equiv
_atom_site_thermal_displace_type
_atom_site_occupancy
_atom_site_symmetry_multiplicity
Cu Cu1 0.0 0.5000(3) 0.75 0.03709 Uani 1.0 4
Cl Cl1 -0.1734(4) 0.3496(4) 0.7128(3) 0.0384 Uani 1.0 8
Cl Cl2 -0.0682(5) 0.6432(4) 0.6332(4) 0.05123 Uani 1.0 8
N N1 -0.0374(11) 0.0151(10) 0.6663(8) 0.027(4) Uiso 1.0 8
C C1 0.0 -0.059(3) 0.75 0.036(9) Uiso 1.0 4
C C2 0.0641(12) 0.0960(12) 0.6428(11) 0.032(6) Uiso 1.0 8
C C3 0.0318(11) 0.1670(11) 0.5643(10) 0.019(5) Uiso 1.0 8
C C4 -0.1002(14) 0.1581(12) 0.5092(9) 0.035(5) Uiso 1.0 8
C C5 -0.1994(12) 0.0707(12) 0.5328(10) 0.040(5) Uiso 1.0 8
C C6 -0.1678(12) 0.0047(12) 0.6133(10) 0.031(4) Uiso 1.0 8
H H1a -0.078 -0.121 0.748 0.05 Uiso 1.0 8
H H2 0.1569 0.1038 0.6836 0.05 Uiso 1.0 8
H H3 0.1019 0.2267 0.5467 0.05 Uiso 1.0 8
H H4 -0.1234 0.2094 0.4517 0.05 Uiso 1.0 8
H H5 -0.2942 0.0665 0.4947 0.05 Uiso 1.0 8
H H6 -0.2368 -0.0548 0.6321 0.05 Uiso 1.0 8

loop_
_atom_type_symbol
_atom_type_number_in_cell
_atom_type_scat_Cromer_Mann_a1
_atom_type_scat_Cromer_Mann_a2
_atom_type_scat_Cromer_Mann_a3
_atom_type_scat_Cromer_Mann_a4
_atom_type_scat_Cromer_Mann_b1
_atom_type_scat_Cromer_Mann_b2
_atom_type_scat_Cromer_Mann_b3
_atom_type_scat_Cromer_Mann_b4
_atom_type_scat_Cromer_Mann_c
_atom_type_scat_dispersion_real
_atom_type_scat_dispersion_imag
_atom_type_scat_source
Cu 4.0 11.8168 3.37484 7.11181 0.24408 5.78135 7.98760 1.14523 19.8970 1.14431 -1.965 0.589 International_Tables_Vol_C
N 8.0 12.2126 0.00570 3.13220 9.89330 2.01250 28.9975 1.16630 0.58260 -11.529 0.031 0.018 International_Tables_Vol_C
C 44.0 2.31000 20.8439 1.02000 10.2075 1.58860 0.56870 0.86500 51.6512 0.21560 0.018 0.009 International_Tables_Vol_C
H 48.0 0.49300 10.5109 0.32291 26.1257 0.14019 3.14236 0.04081 57.7997 0.00304 0.000 0.000 International_Tables_Vol_C
Cl 16.0 18.2915 0.00660 7.20840 1.17170 6.53370 19.5424 2.33860 60.4486 -16.378 0.364 0.702 International_Tables_Vol_C

loop_
_geom_angle_atom_site_label_1
_geom_angle_atom_site_label_2
_geom_angle_atom_site_label_3
_geom_angle_site_symmetry_1
_geom_angle_site_symmetry_3
_geom_angle
_geom_angle_publ_flag
Cl1 Cu1 Cl1 1_555 2_556 96.9(3) y
Cl1 Cu1 Cl2 1_555 1_555 98.20(17) y
Cl1 Cu1 Cl2 1_555 2_556 134.26(18) y
Cl1 Cu1 Cl2 2_556 1_555 134.26(18) n
Cl1 Cu1 Cl2 2_556 2_556 98.20(17) n
Cl2 Cu1 Cl2 1_555 2_556 101.4(3) y
C1 N1 C2 1_555 1_555 117.1(11) n
C1 N1 C6 1_555 1_555 120.3(10) n
C2 N1 C6 1_555 1_555 122.6(10) n
N1 C1 N1 1_555 2_556 118.(2) n
N1 C1 H1a 1_555 1_555 104 n
N1 C1 H1a 1_555 2_556 114 n
N1 C1 H1a 2_556 1_555 114 n
N1 C1 H1a 2_556 2_556 104 n
H1a C1 H1a 1_555 2_556 102 n
N1 C2 C3 1_555 1_555 118.4(9) n
N1 C2 H2 1_555 1_555 120.7 n
C3 C2 H2 1_555 1_555 120.8 n
C2 C3 C4 1_555 1_555 120.0(8) n
C2 C3 H3 1_555 1_555 119.9 n
C4 C3 H3 1_555 1_555 120.0 n
C3 C4 C5 1_555 1_555 120.3(9) n
C3 C4 H4 1_555 1_555 119.9 n
C5 C4 H4 1_555 1_555 119.7 n
C4 C5 C6 1_555 1_555 119.0(9) n
C4 C5 H5 1_555 1_555 120.3 n
C6 C5 H5 1_555 1_555 120.3 n
N1 C6 C5 1_555 1_555 119.4(9) n
N1 C6 H6 1_555 1_555 120.1 n
C5 C6 H6 1_555 1_555 120.3 n

loop_
_geom_bond_atom_site_label_1
_geom_bond_atom_site_label_2
_geom_bond_site_symmetry_2
_geom_bond_distance
_geom_bond_publ_flag
Cu1 Cl1 1_555 2.254(4) y
Cu1 Cl1 2_556 2.254(4) n
Cu1 Cl2 1_555 2.249(5) y
Cu1 Cl2 2_556 2.249(5) n
C1 N1 1_555 1.437(16) n
C1 N1 2_556 1.437(16) n
C1 H1a 1_555 0.98 n
C1 H1a 2_556 0.98 n
N1 C2 1_555 1.392(15) n
C2 C3 1_555 1.353(18) n
C2 H2 1_555 0.99 n
C3 C4 1_555 1.391(17) n
C3 H3 1_555 0.99 n
C4 C5 1_555 1.413(14) n
C4 H4 1_555 0.99 n
C5 C6 1_555 1.353(18) n
C5 H5 1_555 0.99 n
C6 N1 1_555 1.367(15) n
C6 H6 1_555 0.99 n

loop_
_geom_hbond_atom_site_label_D
_geom_hbond_atom_site_label_H
_geom_hbond_atom_site_label_A
_geom_hbond_site_symmetry_A
_geom_hbond_distance_DH
_geom_hbond_distance_HA
_geom_hbond_distance_DA
_geom_hbond_angle_DHA
_geom_hbond_publ_flag
C1 H1a Cl1 102_446 0.98 2.67 3.518(9) 145 y

loop_
_geom_torsion_atom_site_label_1
_geom_torsion_atom_site_label_2
_geom_torsion_atom_site_label_3
_geom_torsion_atom_site_label_4
_geom_torsion_site_symmetry_4
_geom_torsion
_geom_torsion_publ_flag
C2 N1 C1 N1 2_556 63.2(13) y
C6 N1 C1 N1 2_556 -116.8(12) y
C1 N1 C2 C3 . -180.0(14) n
C6 N1 C2 C3 . 0.0(19) n
C1 N1 C6 C5 . -177.2(15) n
C2 N1 C6 C5 . 2.8(19) n
N1 C2 C3 C4 . 0.0(19) n
C2 C3 C4 C5 . -2.7(19) n
C3 C4 C5 C6 . 5.5(19) n
C4 C5 C6 N1 . -5.4(19) n
